data_2213865
loop_
_publ_author_name
'Potts, Storm'
'Bredenkamp, Martin W.'
'Gertenbach, Jan-Andr\'e'

_publ_section_title
;
 4,4'-Oxydibenzoic acid
;
_journal_coeditor_code KP2104
_journal_issue 6
_journal_name_full 'Acta Crystallographica Section E'
_journal_page_first o2887
_journal_page_last o2887
_journal_paper_doi 10.1107/S1600536807020570
_journal_volume 63
_journal_year 2007
_chemical_formula_iupac 'C14 H10 O5'
_chemical_formula_moiety 'C14 H10 O5'
_chemical_formula_sum 'C14 H10 O5'
_chemical_formula_weight 258.22
_chemical_name_common work
_chemical_name_systematic
;
4,4'-Oxydibenzoic acid
;
_space_group_IT_number 2
_symmetry_cell_setting triclinic
_symmetry_space_group_name_Hall '-P 1'
_symmetry_space_group_name_H-M 'P -1'
_atom_sites_solution_hydrogens geom
_atom_sites_solution_primary direct
_atom_sites_solution_secondary difmap
_cell_angle_alpha 86.848(3)
_cell_angle_beta 83.106(3)
_cell_angle_gamma 79.309(3)
_cell_formula_units_Z 2
_cell_length_a 5.3654(9)
_cell_length_b 6.4093(11)
_cell_length_c 16.847(3)
_cell_measurement_reflns_used 2085
_cell_measurement_temperature 100(2)
_cell_measurement_theta_max 27.66
_cell_measurement_theta_min 2.44
_cell_volume 564.85(17)
_computing_cell_refinement 'SAINT (Bruker, 2003)'
_computing_data_collection 'SMART (Bruker, 2002)'
_computing_data_reduction SAINT
_computing_molecular_graphics 'X-SEED (Barbour, 2001; Atwood & Barbour, 2003)'
_computing_publication_material 'publCIF (Westrip, 2007)'
_computing_structure_refinement 'SHELXL97 (Sheldrick, 1997)'
_computing_structure_solution 'SHELXS97 (Sheldrick, 1997)'
_diffrn_ambient_temperature 100(2)
_diffrn_measured_fraction_theta_full 0.995
_diffrn_measured_fraction_theta_max 0.921
_diffrn_measurement_device_type 'Bruker APEX CCD area-detector'
_diffrn_measurement_method \w
_diffrn_radiation_monochromator graphite
_diffrn_radiation_source 'fine-focus sealed tube'
_diffrn_radiation_type MoK\a
_diffrn_radiation_wavelength 0.71073
_diffrn_reflns_av_R_equivalents 0.0525
_diffrn_reflns_av_sigmaI/netI 0.0585
_diffrn_reflns_limit_h_max 6
_diffrn_reflns_limit_h_min -7
_diffrn_reflns_limit_k_max 8
_diffrn_reflns_limit_k_min -8
_diffrn_reflns_limit_l_max 22
_diffrn_reflns_limit_l_min -22
_diffrn_reflns_number 6444
_diffrn_reflns_theta_full 25.00
_diffrn_reflns_theta_max 28.27
_diffrn_reflns_theta_min 2.44
_diffrn_standards_number 0
_exptl_absorpt_coefficient_mu 0.12
_exptl_absorpt_correction_type none
_exptl_crystal_colour colourless
_exptl_crystal_density_diffrn 1.518
_exptl_crystal_density_method 'not measured'
_exptl_crystal_description needle
_exptl_crystal_F_000 268
_exptl_crystal_size_max 0.33
_exptl_crystal_size_mid 0.24
_exptl_crystal_size_min 0.10
_refine_diff_density_max 0.38
_refine_diff_density_min -0.35
_refine_ls_extinction_method none
_refine_ls_goodness_of_fit_ref 1.10
_refine_ls_hydrogen_treatment constr
_refine_ls_matrix_type full
_refine_ls_number_parameters 172
_refine_ls_number_reflns 2582
_refine_ls_number_restraints 0
_refine_ls_restrained_S_all 1.099
_refine_ls_R_factor_all 0.0703
_refine_ls_R_factor_gt 0.0449
_refine_ls_shift/su_max 0.009
_refine_ls_shift/su_mean 0.002
_refine_ls_structure_factor_coef Fsqd
_refine_ls_weighting_details 'calc w=1/[\s^2^(Fo^2^)+(0.0549P)^2^+0.0103P] where P=(Fo^2^+2Fc^2^)/3'
_refine_ls_weighting_scheme calc
_refine_ls_wR_factor_gt 0.1081
_refine_ls_wR_factor_ref 0.1231
_reflns_number_gt 1901
_reflns_number_total 2582
_reflns_threshold_expression >2\s(I)
_cod_data_source_file kp2104.cif
_cod_data_source_block I
_cod_original_cell_volume 564.86(16)
_cod_database_code 2213865
_cod_database_fobs_code 2213865

loop_
_symmetry_equiv_pos_as_xyz
'x, y, z'
'-x, -y, -z'

loop_
_atom_site_type_symbol
_atom_site_label
_atom_site_fract_x
_atom_site_fract_y
_atom_site_fract_z
_atom_site_U_iso_or_equiv
_atom_site_adp_type
_atom_site_calc_flag
_atom_site_refinement_flags
_atom_site_occupancy
O O1 0.1763(2) 1.24541(18) 0.02374(7) 0.0251(3) Uani d . 1
H H1 0.0651 1.3129 -0.0037 0.030 Uiso calc R 1
C C1 0.2712(3) 1.3777(3) 0.06123(10) 0.0176(4) Uani d . 1
O O2 0.2019(2) 1.57409(18) 0.05702(7) 0.0242(3) Uani d . 1
C C2 0.4720(3) 1.2816(3) 0.11236(10) 0.0171(4) Uani d . 1
O O3 1.0046(2) 1.03887(17) 0.26827(7) 0.0196(3) Uani d . 1
C C3 0.5979(3) 1.4139(3) 0.14919(10) 0.0179(4) Uani d . 1
H H3 0.5621 1.5629 0.1385 0.022 Uiso calc R 1
O O4 1.1999(2) 0.12156(17) 0.43485(7) 0.0206(3) Uani d . 1
C C4 0.7753(3) 1.3304(3) 0.20139(10) 0.0187(4) Uani d . 1
H H4 0.8604 1.4211 0.2268 0.022 Uiso calc R 1
O O5 0.7865(2) 0.22879(18) 0.47782(7) 0.0219(3) Uani d . 1
H H5 0.8076 0.1086 0.5012 0.026 Uiso calc R 1
C C5 0.8262(3) 1.1128(3) 0.21581(10) 0.0166(4) Uani d . 1
C C6 0.7121(3) 0.9777(3) 0.17638(10) 0.0199(4) Uani d . 1
H H6 0.7564 0.8282 0.1845 0.024 Uiso calc R 1
C C7 0.5332(3) 1.0625(3) 0.12509(10) 0.0194(4) Uani d . 1
H H7 0.4522 0.9711 0.0986 0.023 Uiso calc R 1
C C8 0.9921(3) 0.8447(3) 0.30857(10) 0.0167(4) Uani d . 1
C C9 1.2095(3) 0.6890(3) 0.30130(10) 0.0186(4) Uani d . 1
H H9 1.3571 0.7134 0.2676 0.022 Uiso calc R 1
C C10 1.2098(3) 0.4977(3) 0.34358(10) 0.0185(4) Uani d . 1
H H10 1.3584 0.3903 0.3391 0.022 Uiso calc R 1
C C11 0.9941(3) 0.4623(2) 0.39243(9) 0.0155(4) Uani d . 1
C C12 0.7761(3) 0.6215(2) 0.39935(10) 0.0174(4) Uani d . 1
H H12 0.6280 0.5976 0.4329 0.021 Uiso calc R 1
C C13 0.7753(3) 0.8134(3) 0.35746(10) 0.0184(4) Uani d . 1
H H13 0.6280 0.9219 0.3622 0.022 Uiso calc R 1
C C14 0.9955(3) 0.2569(3) 0.43785(10) 0.0153(4) Uani d . 1

loop_
_atom_site_aniso_label
_atom_site_aniso_U_11
_atom_site_aniso_U_22
_atom_site_aniso_U_33
_atom_site_aniso_U_12
_atom_site_aniso_U_13
_atom_site_aniso_U_23
O1 0.0253(7) 0.0267(7) 0.0242(7) 0.0004(6) -0.0133(6) -0.0030(6)
C1 0.0180(9) 0.0188(9) 0.0151(8) -0.0022(7) -0.0004(7) -0.0008(7)
O2 0.0258(7) 0.0194(7) 0.0262(7) 0.0009(5) -0.0077(6) 0.0036(5)
C2 0.0160(9) 0.0213(9) 0.0131(8) -0.0024(7) -0.0003(7) 0.0000(7)
O3 0.0204(7) 0.0165(6) 0.0236(7) -0.0055(5) -0.0086(5) 0.0050(5)
C3 0.0207(9) 0.0132(8) 0.0185(9) -0.0003(7) -0.0013(7) 0.0003(7)
O4 0.0185(7) 0.0183(7) 0.0236(7) 0.0011(5) -0.0034(5) -0.0004(5)
C4 0.0209(9) 0.0189(9) 0.0171(9) -0.0057(7) -0.0024(7) -0.0007(7)
O5 0.0215(7) 0.0182(6) 0.0249(7) -0.0045(5) 0.0007(5) 0.0047(5)
C5 0.0138(8) 0.0203(9) 0.0149(8) -0.0018(7) -0.0016(7) 0.0016(7)
C6 0.0212(9) 0.0166(9) 0.0215(9) -0.0018(7) -0.0044(7) 0.0002(7)
C7 0.0211(9) 0.0180(9) 0.0202(9) -0.0047(7) -0.0042(7) -0.0009(7)
C8 0.0215(9) 0.0136(8) 0.0164(9) -0.0049(7) -0.0058(7) -0.0003(7)
C9 0.0146(9) 0.0226(9) 0.0190(9) -0.0047(7) -0.0015(7) 0.0002(7)
C10 0.0165(9) 0.0165(9) 0.0216(9) -0.0005(7) -0.0022(7) -0.0015(7)
C11 0.0182(9) 0.0157(9) 0.0137(8) -0.0036(7) -0.0053(7) -0.0008(7)
C12 0.0147(8) 0.0204(9) 0.0174(9) -0.0035(7) -0.0022(7) -0.0023(7)
C13 0.0175(9) 0.0167(9) 0.0203(9) 0.0006(7) -0.0046(7) -0.0024(7)
C14 0.0168(9) 0.0147(8) 0.0160(8) -0.0038(7) -0.0049(7) -0.0033(7)

loop_
_atom_type_symbol
_atom_type_description
_atom_type_scat_dispersion_real
_atom_type_scat_dispersion_imag
_atom_type_scat_source
C C 0.0033 0.0016 'International Tables Vol C Tables 4.2.6.8 and 6.1.1.4'
H H 0.0000 0.0000 'International Tables Vol C Tables 4.2.6.8 and 6.1.1.4'
O O 0.0106 0.0060 'International Tables Vol C Tables 4.2.6.8 and 6.1.1.4'

loop_
_geom_angle_atom_site_label_1
_geom_angle_atom_site_label_2
_geom_angle_atom_site_label_3
_geom_angle
_geom_angle_publ_flag
C1 O1 H1 109.5 ?
O2 C1 O1 124.03(15) ?
O2 C1 C2 120.17(15) ?
O1 C1 C2 115.80(15) ?
C7 C2 C3 119.63(16) ?
C7 C2 C1 121.30(15) ?
C3 C2 C1 119.06(15) ?
C5 O3 C8 117.97(12) yes
C4 C3 C2 120.62(16) ?
C4 C3 H3 119.7 ?
C2 C3 H3 119.7 ?
C5 C4 C3 118.89(16) ?
C5 C4 H4 120.6 ?
C3 C4 H4 120.6 ?
C14 O5 H5 109.5 ?
O3 C5 C4 116.30(14) ?
O3 C5 C6 122.47(15) ?
C4 C5 C6 121.16(16) ?
C7 C6 C5 119.48(16) ?
C7 C6 H6 120.3 ?
C5 C6 H6 120.3 ?
C6 C7 C2 120.07(16) ?
C6 C7 H7 120.0 ?
C2 C7 H7 120.0 ?
C13 C8 C9 121.36(16) ?
C13 C8 O3 121.04(15) ?
C9 C8 O3 117.50(15) ?
C10 C9 C8 119.44(16) ?
C10 C9 H9 120.3 ?
C8 C9 H9 120.3 ?
C9 C10 C11 120.15(15) ?
C9 C10 H10 119.9 ?
C11 C10 H10 119.9 ?
C10 C11 C12 119.74(15) ?
C10 C11 C14 119.96(15) ?
C12 C11 C14 120.29(15) ?
C13 C12 C11 120.30(16) ?
C13 C12 H12 119.9 ?
C11 C12 H12 119.9 ?
C8 C13 C12 119.01(16) ?
C8 C13 H13 120.5 ?
C12 C13 H13 120.5 ?
O4 C14 O5 123.99(15) ?
O4 C14 C11 119.03(15) ?
O5 C14 C11 116.98(14) ?

loop_
_geom_bond_atom_site_label_1
_geom_bond_atom_site_label_2
_geom_bond_distance
O1 C1 1.2933(19)
O1 H1 0.8400
C1 O2 1.2455(19)
C1 C2 1.484(2)
C2 C7 1.392(2)
C2 C3 1.390(2)
O3 C5 1.3820(19)
O3 C8 1.3930(19)
C3 C4 1.388(2)
C3 H3 0.9500
O4 C14 1.2633(19)
C4 C5 1.385(2)
C4 H4 0.9500
O5 C14 1.274(2)
O5 H5 0.8400
C5 C6 1.386(2)
C6 C7 1.385(2)
C6 H6 0.9500
C7 H7 0.9500
C8 C13 1.382(2)
C8 C9 1.385(2)
C9 C10 1.384(2)
C9 H9 0.9500
C10 C11 1.384(2)
C10 H10 0.9500
C11 C12 1.400(2)
C11 C14 1.485(2)
C12 C13 1.383(2)
C12 H12 0.9500
C13 H13 0.9500

loop_
_geom_torsion_atom_site_label_1
_geom_torsion_atom_site_label_2
_geom_torsion_atom_site_label_3
_geom_torsion_atom_site_label_4
_geom_torsion
O2 C1 C2 C7 172.85(16)
O1 C1 C2 C7 -6.4(2)
O2 C1 C2 C3 -6.1(2)
O1 C1 C2 C3 174.68(15)
C7 C2 C3 C4 -3.0(3)
C1 C2 C3 C4 175.93(15)
C2 C3 C4 C5 0.4(3)
C8 O3 C5 C4 155.32(15)
C8 O3 C5 C6 -27.7(2)
C3 C4 C5 O3 179.98(14)
C3 C4 C5 C6 3.0(3)
O3 C5 C6 C7 179.47(15)
C4 C5 C6 C7 -3.7(3)
C5 C6 C7 C2 1.1(3)
C3 C2 C7 C6 2.3(3)
C1 C2 C7 C6 -176.65(15)
C5 O3 C8 C13 -59.0(2)
C5 O3 C8 C9 124.55(16)
C13 C8 C9 C10 0.2(3)
O3 C8 C9 C10 176.70(14)
C8 C9 C10 C11 0.3(2)
C9 C10 C11 C12 -0.5(2)
C9 C10 C11 C14 -179.86(14)
C10 C11 C12 C13 0.2(2)
C14 C11 C12 C13 179.56(14)
C9 C8 C13 C12 -0.5(2)
O3 C8 C13 C12 -176.87(14)
C11 C12 C13 C8 0.3(2)
C10 C11 C14 O4 4.2(2)
C12 C11 C14 O4 -175.22(15)
C10 C11 C14 O5 -175.75(14)
C12 C11 C14 O5 4.9(2)

loop_
_cod_related_entry_id
_cod_related_entry_database
_cod_related_entry_code
1 ChemSpider 67729
